data_1565613
loop_
_publ_author_name
'Huang, Yan-Ju'
'Zhang, Jun'

_publ_section_title
;
 Synthesis and characterization a series of Norfloxacin-transition metal
 complexes
;
_journal_name_full 'Inorganica Chimica Acta'
_journal_page_first 119244
_journal_paper_doi 10.1016/j.ica.2019.119244
_journal_volume 501
_journal_year 2020
_chemical_formula_moiety '0.5(C64 H64 Co2 F4 N12 O12), 0.33(H4 O2), 0.67(H O)'
_chemical_formula_sum 'C32 H34 Co F2 N6 O7.34'
_chemical_formula_weight 716.94
_space_group_crystal_system monoclinic
_space_group_IT_number 14
_space_group_name_Hall '-P 2ybc'
_space_group_name_H-M_alt 'P 1 21/c 1'
_atom_sites_solution_hydrogens mixed
_cell_angle_alpha 90
_cell_angle_beta 100.204(2)
_cell_angle_gamma 90
_cell_formula_units_Z 2
_cell_length_a 5.8215(5)
_cell_length_b 21.6347(15)
_cell_length_c 13.2392(9)
_cell_measurement_reflns_used 13172
_cell_measurement_temperature 293(2)
_cell_measurement_theta_max 28.365
_cell_measurement_theta_min 3.127
_cell_volume 1641.1(2)
_computing_molecular_graphics 'Olex2 (Dolomanov et al., 2009)'
_computing_publication_material 'Olex2 (Dolomanov et al., 2009)'
_computing_structure_refinement 'ShelXL (Sheldrick, 2015)'
_diffrn_ambient_temperature 293(2)
_diffrn_detector_area_resol_mean MoK\a
_diffrn_measured_fraction_theta_full 0.998
_diffrn_measured_fraction_theta_max 0.968
_diffrn_measurement_device_type 'CCD area detector'
_diffrn_measurement_method 'phi and omega scans'
_diffrn_radiation_monochromator graphite
_diffrn_radiation_type MoK\a
_diffrn_radiation_wavelength 0.71073
_diffrn_reflns_av_R_equivalents 0.0599
_diffrn_reflns_av_unetI/netI 0.0621
_diffrn_reflns_Laue_measured_fraction_full 0.998
_diffrn_reflns_Laue_measured_fraction_max 0.968
_diffrn_reflns_limit_h_max 5
_diffrn_reflns_limit_h_min -7
_diffrn_reflns_limit_k_max 28
_diffrn_reflns_limit_k_min -27
_diffrn_reflns_limit_l_max 17
_diffrn_reflns_limit_l_min -17
_diffrn_reflns_number 13172
_diffrn_reflns_point_group_measured_fraction_full 0.998
_diffrn_reflns_point_group_measured_fraction_max 0.968
_diffrn_reflns_theta_full 25.242
_diffrn_reflns_theta_max 28.365
_diffrn_reflns_theta_min 3.127
_exptl_absorpt_coefficient_mu 0.592
_exptl_absorpt_correction_T_max 0.893
_exptl_absorpt_correction_T_min 0.867
_exptl_absorpt_correction_type multi-scan
_exptl_absorpt_process_details sadabs,bruker(2008)
_exptl_crystal_colour red
_exptl_crystal_colour_primary red
_exptl_crystal_density_diffrn 1.451
_exptl_crystal_density_method 'not measured'
_exptl_crystal_description block
_exptl_crystal_F_000 743
_exptl_crystal_size_max 0.24
_exptl_crystal_size_mid 0.2
_exptl_crystal_size_min 0.19
_refine_diff_density_max 1.115
_refine_diff_density_min -0.566
_refine_diff_density_rms 0.102
_refine_ls_extinction_coef .
_refine_ls_extinction_method none
_refine_ls_goodness_of_fit_ref 1.039
_refine_ls_hydrogen_treatment constr
_refine_ls_matrix_type full
_refine_ls_number_parameters 232
_refine_ls_number_reflns 3972
_refine_ls_number_restraints 16
_refine_ls_restrained_S_all 1.051
_refine_ls_R_factor_all 0.0989
_refine_ls_R_factor_gt 0.0646
_refine_ls_shift/su_max 0.000
_refine_ls_shift/su_mean 0.000
_refine_ls_structure_factor_coef Fsqd
_refine_ls_weighting_details 'w=1/[\s^2^(Fo^2^)+(0.1003P)^2^+2.1496P] where P=(Fo^2^+2Fc^2^)/3'
_refine_ls_weighting_scheme calc
_refine_ls_wR_factor_gt 0.1733
_refine_ls_wR_factor_ref 0.1909
_reflns_Friedel_coverage 0.000
_reflns_Friedel_fraction_full .
_reflns_Friedel_fraction_max .
_reflns_number_gt 2771
_reflns_number_total 3972
_reflns_threshold_expression 'I > 2\s(I)'
_cod_data_source_file ICA-2020-501-119244.cif
_cod_data_source_block 4
_cod_depositor_comments
;
The following automatic conversions were performed:

data item '_exptl_absorpt_correction_type' value 'Multi-scan' was
changed to 'multi-scan' in accordance with the built-in table derived
from the CIF Core dictionary named 'cif_core.dic' version 2.4.5 last
updated on 2014-11-21.

Automatic conversion script
Id: cif_fix_values 8738 2021-04-28 16:35:53Z antanas 
;
_cod_database_code 1565613
_shelx_space_group_comment
;
The symmetry employed for this shelxl refinement is uniquely defined
by the following loop, which should always be used as a source of
symmetry information in preference to the above space-group names.
They are only intended as comments.
;
_olex2_refinement_description
;
1. Fixed Uiso
 At 1.2 times of:
  All C(H) groups, All C(H,H) groups
 At 1.5 times of:
  All C(H,H,H) groups, All O(H) groups, All O(H,H) groups
2. Restrained distances
 H4B-H4A
 1.35 with sigma of 0.02
 O4-H4A
 0.85 with sigma of 0.02
 O4-H4B
 0.83 with sigma of 0.02
 O5-H5
 0.83 with sigma of 0.02
3. Uiso/Uaniso restraints and constraints
Uanis(O4) \\sim Ueq, Uanis(O5) \\sim Ueq: with sigma of 0.01 and sigma for
terminal atoms of 0.02
4. Others
 Fixed Sof: O4(0.33333) H4A(0.33333) H4B(0.33333) O5(0.33333) H5(0.33333)
5.a Free rotating group:
 O4(H4A,H4B,O5,H5)
5.b Secondary CH2 refined with riding coordinates:
 C13(H13A,H13B), C15(H15A,H15B), C14(H14A,H14B), C11(H11A,H11B), C12(H12A,H12B)
5.c Me refined with riding coordinates:
 C16(H16A,H16B,H16C)
5.d Aromatic/amide H refined with riding coordinates:
 C7(H7), C3(H3), C10(H10)
;
_olex2_submission_special_instructions 'No special instructions were received'

loop_
_space_group_symop_operation_xyz
'x, y, z'
'-x, y+1/2, -z+1/2'
'-x, -y, -z'
'x, -y-1/2, z-1/2'

loop_
_atom_site_label
_atom_site_type_symbol
_atom_site_fract_x
_atom_site_fract_y
_atom_site_fract_z
_atom_site_U_iso_or_equiv
_atom_site_adp_type
_atom_site_occupancy
_atom_site_site_symmetry_order
_atom_site_calc_flag
_atom_site_refinement_flags_posn
_atom_site_refinement_flags_adp
_atom_site_refinement_flags_occupancy
_atom_site_disorder_assembly
_atom_site_disorder_group
Co1 Co 0.500000 0.000000 1.000000 0.0178(2) Uani 1 2 d S T P . .
F1 F 1.1956(4) 0.24710(11) 1.16369(19) 0.0398(6) Uani 1 1 d . . . . .
O3 O 0.6673(4) 0.06961(10) 1.09392(18) 0.0226(5) Uani 1 1 d . . . . .
O1 O 0.2754(4) -0.00710(10) 1.10272(19) 0.0235(5) Uani 1 1 d . . . . .
O2 O 0.1495(6) -0.00279(14) 1.2498(2) 0.0483(9) Uani 1 1 d . . . . .
N2 N 1.0726(6) 0.31399(13) 1.3267(2) 0.0233(6) Uani 1 1 d . . . . .
N1 N 0.4853(5) 0.15616(13) 1.3437(2) 0.0236(6) Uani 1 1 d . . . . .
N3 N 1.2505(5) 0.43369(12) 1.4069(2) 0.0212(6) Uani 1 1 d . . . . .
C4 C 0.6591(6) 0.18113(15) 1.2974(3) 0.0199(7) Uani 1 1 d . . . . .
C2 C 0.4260(6) 0.07171(15) 1.2231(3) 0.0212(7) Uani 1 1 d . . . . .
C6 C 0.6063(6) 0.09354(14) 1.1714(2) 0.0176(7) Uani 1 1 d . . . . .
C5 C 0.7245(6) 0.14996(14) 1.2145(2) 0.0187(7) Uani 1 1 d . . . . .
C8 C 0.9479(6) 0.26222(15) 1.2875(3) 0.0210(7) Uani 1 1 d . . . . .
C7 C 0.7685(7) 0.23718(16) 1.3309(3) 0.0240(7) Uani 1 1 d . . . . .
H7 H 0.718795 0.258340 1.384289 0.029 Uiso 1 1 calc R . . . .
C13 C 1.1105(7) 0.36474(16) 1.2572(3) 0.0285(8) Uani 1 1 d . . . . .
H13A H 0.965800 0.387229 1.236175 0.034 Uiso 1 1 calc R . . . .
H13B H 1.157939 0.347836 1.196255 0.034 Uiso 1 1 calc R . . . .
C3 C 0.3792(7) 0.10373(16) 1.3063(3) 0.0242(8) Uani 1 1 d . . . . .
H3 H 0.264496 0.087856 1.339809 0.029 Uiso 1 1 calc R . . . .
C10 C 0.9047(7) 0.17461(16) 1.1702(3) 0.0234(7) Uani 1 1 d . . . . .
H10 H 0.951456 0.154231 1.115404 0.028 Uiso 1 1 calc R . . . .
C9 C 1.0121(6) 0.22757(16) 1.2057(3) 0.0232(7) Uani 1 1 d . . . . .
C15 C 0.4191(7) 0.18423(19) 1.4362(3) 0.0317(9) Uani 1 1 d . . . . .
H15A H 0.267984 0.168332 1.444795 0.038 Uiso 1 1 calc R . . . .
H15B H 0.404413 0.228585 1.426479 0.038 Uiso 1 1 calc R . . . .
C14 C 1.2983(7) 0.40877(17) 1.3106(3) 0.0281(8) Uani 1 1 d . . . . .
H14A H 1.446307 0.387053 1.323818 0.034 Uiso 1 1 calc R . . . .
H14B H 1.313653 0.442823 1.264565 0.034 Uiso 1 1 calc R . . . .
C11 C 1.0153(9) 0.33865(19) 1.4213(3) 0.0386(11) Uani 1 1 d . . . . .
H11A H 0.998735 0.304977 1.467862 0.046 Uiso 1 1 calc R . . . .
H11B H 0.867854 0.360593 1.406558 0.046 Uiso 1 1 calc R . . . .
C16 C 0.5938(11) 0.1713(3) 1.5323(4) 0.0576(14) Uani 1 1 d . . . . .
H16A H 0.542818 0.190500 1.589888 0.086 Uiso 1 1 calc R . . . .
H16B H 0.606633 0.127513 1.543242 0.086 Uiso 1 1 calc R . . . .
H16C H 0.743077 0.187773 1.524924 0.086 Uiso 1 1 calc R . . . .
C12 C 1.2055(9) 0.38219(19) 1.4714(3) 0.0384(11) Uani 1 1 d . . . . .
H12A H 1.162398 0.398529 1.533690 0.046 Uiso 1 1 calc R . . . .
H12B H 1.348687 0.358826 1.490987 0.046 Uiso 1 1 calc R . . . .
C1 C 0.2737(7) 0.01632(16) 1.1899(3) 0.0243(8) Uani 1 1 d . . . . .
O4 O 0.660(3) 0.0115(6) 1.5367(9) 0.116(6) Uani 0.3333 1 d D U . . .
H4A H 0.575500 -0.007052 1.487033 0.175 Uiso 0.3333 1 d DG . . . .
H4B H 0.751445 0.036355 1.513415 0.175 Uiso 0.3333 1 d DG . . . .
O5 O 1.080(3) -0.0370(10) 1.5849(13) 0.123(6) Uani 0.3333 1 d DG U . . .
H5 H 1.185305 -0.012412 1.572046 0.184 Uiso 0.3333 1 d DG . . . .

loop_
_atom_site_aniso_label
_atom_site_aniso_U_11
_atom_site_aniso_U_22
_atom_site_aniso_U_33
_atom_site_aniso_U_23
_atom_site_aniso_U_13
_atom_site_aniso_U_12
Co1 0.0257(4) 0.0104(3) 0.0160(3) -0.0026(2) 0.0003(2) 0.0004(3)
F1 0.0447(15) 0.0341(13) 0.0482(14) -0.0158(11) 0.0289(12) -0.0173(11)
O3 0.0272(13) 0.0180(12) 0.0220(12) -0.0075(9) 0.0031(10) -0.0026(10)
O1 0.0298(13) 0.0175(12) 0.0225(12) -0.0040(9) 0.0025(10) -0.0042(10)
O2 0.066(2) 0.0458(18) 0.0384(17) -0.0157(14) 0.0248(16) -0.0350(16)
N2 0.0346(17) 0.0183(14) 0.0175(14) -0.0053(11) 0.0064(12) -0.0098(12)
N1 0.0306(17) 0.0216(14) 0.0206(14) -0.0073(11) 0.0097(12) -0.0059(12)
N3 0.0273(16) 0.0133(13) 0.0229(14) -0.0010(11) 0.0039(12) -0.0034(11)
C4 0.0233(18) 0.0194(16) 0.0169(16) -0.0033(12) 0.0030(13) -0.0020(13)
C2 0.0286(19) 0.0142(15) 0.0198(16) -0.0012(12) 0.0016(14) -0.0037(13)
C6 0.0223(17) 0.0122(14) 0.0165(15) -0.0018(12) -0.0017(13) 0.0000(12)
C5 0.0244(18) 0.0144(15) 0.0161(15) -0.0037(12) 0.0003(13) -0.0021(13)
C8 0.0274(19) 0.0158(15) 0.0185(16) -0.0024(12) 0.0010(14) -0.0023(13)
C7 0.031(2) 0.0189(16) 0.0235(17) -0.0094(13) 0.0075(15) -0.0046(14)
C13 0.043(2) 0.0218(17) 0.0188(17) -0.0003(14) 0.0005(16) -0.0080(16)
C3 0.029(2) 0.0216(17) 0.0216(17) -0.0005(13) 0.0043(14) -0.0065(14)
C10 0.032(2) 0.0209(17) 0.0184(16) -0.0035(13) 0.0076(15) -0.0016(14)
C9 0.0270(19) 0.0210(16) 0.0241(17) -0.0015(14) 0.0109(15) -0.0048(14)
C15 0.038(2) 0.032(2) 0.029(2) -0.0122(16) 0.0163(17) -0.0076(17)
C14 0.038(2) 0.0236(18) 0.0236(18) -0.0025(14) 0.0090(16) -0.0113(16)
C11 0.058(3) 0.034(2) 0.029(2) -0.0164(17) 0.022(2) -0.028(2)
C16 0.075(4) 0.070(4) 0.028(2) -0.010(2) 0.011(2) -0.004(3)
C12 0.064(3) 0.033(2) 0.0188(18) -0.0086(15) 0.0108(18) -0.028(2)
C1 0.0282(19) 0.0182(16) 0.0251(18) -0.0005(13) 0.0008(15) -0.0050(13)
O4 0.265(17) 0.063(8) 0.020(5) 0.015(5) 0.022(8) -0.025(9)
O5 0.129(13) 0.171(14) 0.084(10) 0.001(10) 0.058(10) 0.002(11)

loop_
_atom_type_symbol
_atom_type_description
_atom_type_scat_dispersion_real
_atom_type_scat_dispersion_imag
_atom_type_scat_source
C C 0.0033 0.0016 'International Tables Vol C Tables 4.2.6.8 and 6.1.1.4'
H H 0.0000 0.0000 'International Tables Vol C Tables 4.2.6.8 and 6.1.1.4'
Co Co 0.3494 0.9721 'International Tables Vol C Tables 4.2.6.8 and 6.1.1.4'
F F 0.0171 0.0103 'International Tables Vol C Tables 4.2.6.8 and 6.1.1.4'
N N 0.0061 0.0033 'International Tables Vol C Tables 4.2.6.8 and 6.1.1.4'
O O 0.0106 0.0060 'International Tables Vol C Tables 4.2.6.8 and 6.1.1.4'

loop_
_geom_angle_atom_site_label_1
_geom_angle_atom_site_label_2
_geom_angle_atom_site_label_3
_geom_angle
_geom_angle_site_symmetry_1
_geom_angle_site_symmetry_3
O3 Co1 O3 180.0 3_657 .
O3 Co1 N3 93.11(10) . 4_465
O3 Co1 N3 93.11(10) 3_657 2_747
O3 Co1 N3 86.89(10) 3_657 4_465
O3 Co1 N3 86.89(10) . 2_747
O1 Co1 O3 86.79(9) 3_657 3_657
O1 Co1 O3 93.21(10) 3_657 .
O1 Co1 O3 86.79(9) . .
O1 Co1 O3 93.21(10) . 3_657
O1 Co1 O1 180.0 3_657 .
O1 Co1 N3 90.84(10) 3_657 4_465
O1 Co1 N3 89.16(10) . 4_465
O1 Co1 N3 89.16(10) 3_657 2_747
O1 Co1 N3 90.84(10) . 2_747
N3 Co1 N3 180.00(13) 4_465 2_747
C6 O3 Co1 128.0(2) . .
C1 O1 Co1 133.2(2) . .
C8 N2 C13 119.7(3) . .
C8 N2 C11 115.7(3) . .
C11 N2 C13 110.3(3) . .
C4 N1 C15 121.7(3) . .
C3 N1 C4 119.4(3) . .
C3 N1 C15 118.8(3) . .
C14 N3 Co1 120.8(2) . 2_757
C12 N3 Co1 109.5(2) . 2_757
C12 N3 C14 108.2(3) . .
N1 C4 C5 118.8(3) . .
N1 C4 C7 121.6(3) . .
C5 C4 C7 119.6(3) . .
C6 C2 C1 124.5(3) . .
C3 C2 C6 119.0(3) . .
C3 C2 C1 116.4(3) . .
O3 C6 C2 126.3(3) . .
O3 C6 C5 118.7(3) . .
C2 C6 C5 115.0(3) . .
C4 C5 C6 122.2(3) . .
C10 C5 C4 118.4(3) . .
C10 C5 C6 119.4(3) . .
N2 C8 C7 122.9(3) . .
N2 C8 C9 121.4(3) . .
C7 C8 C9 115.4(3) . .
C8 C7 C4 122.6(3) . .
N2 C13 C14 110.5(3) . .
N1 C3 C2 125.4(3) . .
C9 C10 C5 121.0(3) . .
F1 C9 C8 118.7(3) . .
C10 C9 F1 118.1(3) . .
C10 C9 C8 123.1(3) . .
N1 C15 C16 112.8(4) . .
N3 C14 C13 113.8(3) . .
N2 C11 C12 110.1(3) . .
N3 C12 C11 114.4(3) . .
O1 C1 C2 119.0(3) . .
O2 C1 O1 123.6(3) . .
O2 C1 C2 117.4(3) . .

loop_
_geom_bond_atom_site_label_1
_geom_bond_atom_site_label_2
_geom_bond_distance
_geom_bond_site_symmetry_2
Co1 O3 2.082(2) 3_657
Co1 O3 2.082(2) .
Co1 O1 2.053(3) 3_657
Co1 O1 2.053(3) .
Co1 N3 2.247(3) 2_747
Co1 N3 2.247(3) 4_465
F1 C9 1.357(4) .
O3 C6 1.255(4) .
O1 C1 1.263(4) .
O2 C1 1.235(5) .
N2 C8 1.384(4) .
N2 C13 1.473(4) .
N2 C11 1.454(5) .
N1 C4 1.383(4) .
N1 C3 1.343(4) .
N1 C15 1.478(4) .
N3 C14 1.457(4) .
N3 C12 1.455(5) .
C4 C5 1.397(5) .
C4 C7 1.405(5) .
C2 C6 1.431(5) .
C2 C3 1.370(5) .
C2 C1 1.509(5) .
C6 C5 1.466(4) .
C5 C10 1.395(5) .
C8 C7 1.388(5) .
C8 C9 1.421(5) .
C13 C14 1.525(5) .
C10 C9 1.349(5) .
C15 C16 1.507(7) .
C11 C12 1.514(5) .
